data_7110778
loop_
_publ_author_name
'Burlakov, Vladimir V.'
'Shur, Vladimir B.'
'Pellny, Paul-Michael'
'Arndt, Perdita'
'Baumann, Wolfgang'
'Spannenberg, Anke'
'Rosenthal, Uwe'

_publ_section_title
;
 Reactions of permethylmetallocene alkyne complexes of titanium and
 zirconium with tris(perfluorophenyl)borane
;
_journal_issue 3
_journal_name_full 'Chemical Communications'
_journal_page_first 241
_journal_paper_doi 10.1039/a908591b
_journal_year 2000
_chemical_formula_sum 'C38 H29 B F15 Ti'
_chemical_formula_weight 829.32
_chemical_name_systematic
; 
 ? 
;
_space_group_IT_number 15
_symmetry_cell_setting monoclinic
_symmetry_space_group_name_Hall '-C 2yc'
_symmetry_space_group_name_H-M 'C 1 2/c 1'
_atom_sites_solution_hydrogens geom
_atom_sites_solution_primary direct
_atom_sites_solution_secondary difmap
_audit_creation_method SHELXL
_cell_angle_alpha 90.00
_cell_angle_beta 106.48(3)
_cell_angle_gamma 90.00
_cell_formula_units_Z 8
_cell_length_a 37.705(8)
_cell_length_b 10.990(2)
_cell_length_c 18.178(4)
_cell_measurement_reflns_used 5000
_cell_measurement_temperature 293(2)
_cell_measurement_theta_max 20
_cell_measurement_theta_min 4
_cell_volume 7223(3)
_computing_cell_refinement STOE-CELL
_computing_data_collection STOE-EXPOSE
_computing_data_reduction STOE-INTEGRATE
_computing_molecular_graphics XP
_computing_publication_material SHELXL-93
_computing_structure_refinement 'SHELXL-93 (Sheldrick, 1993)'
_computing_structure_solution 'SHELXS-86 (Sheldrick, 1990)'
_diffrn_ambient_temperature 293(2)
_diffrn_measurement_device STOE-IPDS
_diffrn_measurement_method 'LASER SCANNED IMAGING PLATE'
_diffrn_radiation_monochromator graphite
_diffrn_radiation_source 'fine-focus sealed tube'
_diffrn_radiation_type MoK\a
_diffrn_radiation_wavelength 0.71073
_diffrn_reflns_av_R_equivalents 0.0468
_diffrn_reflns_av_sigmaI/netI 0.1182
_diffrn_reflns_limit_h_max 43
_diffrn_reflns_limit_h_min -12
_diffrn_reflns_limit_k_max 12
_diffrn_reflns_limit_k_min -12
_diffrn_reflns_limit_l_max 19
_diffrn_reflns_limit_l_min -20
_diffrn_reflns_number 10465
_diffrn_reflns_theta_max 24.32
_diffrn_reflns_theta_min 1.94
_diffrn_standards_interval_time 360
_diffrn_standards_number 50-200
_exptl_absorpt_coefficient_mu 0.343
_exptl_absorpt_correction_type NO
_exptl_crystal_colour BROWN
_exptl_crystal_density_diffrn 1.525
_exptl_crystal_description PRISM
_exptl_crystal_F_000 3352
_exptl_crystal_size_max 0.5
_exptl_crystal_size_mid 0.4
_exptl_crystal_size_min 0.3
_refine_diff_density_max 0.294
_refine_diff_density_min -0.257
_refine_diff_density_rms 0.053
_refine_ls_extinction_method none
_refine_ls_goodness_of_fit_all 0.845
_refine_ls_goodness_of_fit_obs 1.110
_refine_ls_matrix_type full
_refine_ls_number_parameters 496
_refine_ls_number_reflns 5758
_refine_ls_number_restraints 0
_refine_ls_restrained_S_all 0.845
_refine_ls_restrained_S_obs 1.110
_refine_ls_R_factor_all 0.1184
_refine_ls_R_factor_obs 0.0523
_refine_ls_shift/esd_max 0.000
_refine_ls_shift/esd_mean 0.000
_refine_ls_structure_factor_coef Fsqd
_refine_ls_weighting_details 'w=1/[\s^2^(Fo^2^)+(0.0502P)^2^+0.0000P] where P=(Fo^2^+2Fc^2^)/3'
_refine_ls_weighting_scheme calc
_refine_ls_wR_factor_all 0.1159
_refine_ls_wR_factor_obs 0.1027
_reflns_number_observed 2868
_reflns_number_total 5758
_reflns_observed_criterion >2sigma(I)
_cod_data_source_file a908591bsup1.cif
_cod_data_source_block 207
_cod_depositor_comments
;
The following automatic conversions were performed:

'_symmetry_cell_setting' value 'MONOCLINIC' changed to 'monoclinic'
according to /home/saulius/struct/CIF-dictionaries/cif_core.dic
dictionary named 'cif_core.dic' version 2.4.2 from 2011-04-26.

Automatic conversion script
Id: cif_fix_values 1891 2012-01-12 08:04:46Z andrius 

The following automatic conversions were performed:

'_refine_ls_weighting_scheme' value 'calc
w=1/[\s^2^(Fo^2^)+(0.0502P)^2^+0.0000P] where P=(Fo^2^+2Fc^2^)/3' was
changed to 'calc'. New tag '_refine_ls_weighting_details' was
created. The value of the new tag was set to
'w=1/[\s^2^(Fo^2^)+(0.0502P)^2^+0.0000P] where P=(Fo^2^+2Fc^2^)/3'.

Automatic conversion script
Id: cif_fix_values 3143 2015-03-26 13:38:13Z robertas 
;
_cod_original_cell_volume 7223.1(26)
_cod_original_sg_symbol_H-M C2/C
_cod_database_code 7110778

loop_
_symmetry_equiv_pos_as_xyz
'x, y, z'
'-x, y, -z+1/2'
'x+1/2, y+1/2, z'
'-x+1/2, y+1/2, -z+1/2'
'-x, -y, -z'
'x, -y, z-1/2'
'-x+1/2, -y+1/2, -z'
'x+1/2, -y+1/2, z-1/2'

loop_
_atom_site_aniso_label
_atom_site_aniso_U_11
_atom_site_aniso_U_22
_atom_site_aniso_U_33
_atom_site_aniso_U_23
_atom_site_aniso_U_13
_atom_site_aniso_U_12
C1 0.054(3) 0.046(3) 0.047(3) 0.007(3) 0.005(3) 0.014(2)
C2 0.041(3) 0.054(3) 0.051(3) 0.012(3) -0.002(2) 0.020(2)
C3 0.064(3) 0.062(3) 0.033(3) 0.006(3) -0.002(3) 0.019(3)
C4 0.053(3) 0.077(4) 0.043(3) 0.022(3) 0.014(3) 0.018(3)
C5 0.050(3) 0.049(3) 0.061(4) 0.022(3) 0.002(3) 0.012(2)
C6 0.064(3) 0.067(4) 0.109(5) 0.029(4) 0.009(3) 0.001(3)
C7 0.028(2) 0.039(2) 0.023(2) -0.001(2) 0.002(2) 0.007(2)
C8 0.029(2) 0.038(3) 0.039(3) 0.001(2) 0.001(2) 0.002(2)
C9 0.029(2) 0.059(3) 0.046(3) 0.013(3) 0.014(2) 0.009(2)
C10 0.037(3) 0.060(3) 0.038(3) 0.001(3) 0.014(2) 0.019(2)
C11 0.025(2) 0.043(3) 0.038(3) 0.001(2) 0.002(2) 0.013(2)
C12 0.045(3) 0.051(3) 0.055(3) -0.013(3) 0.009(2) 0.011(2)
C13 0.034(2) 0.044(3) 0.030(2) -0.006(2) 0.003(2) 0.000(2)
C14 0.040(3) 0.028(2) 0.046(3) 0.004(2) 0.008(2) 0.001(2)
C15 0.039(3) 0.050(3) 0.052(3) 0.010(3) 0.009(2) -0.003(2)
C16 0.042(3) 0.051(3) 0.056(3) 0.022(3) 0.019(3) 0.018(3)
C17 0.063(3) 0.028(3) 0.061(3) 0.004(2) 0.023(3) 0.018(3)
C18 0.048(3) 0.031(3) 0.050(3) -0.005(2) 0.013(2) -0.004(2)
C19 0.039(2) 0.037(3) 0.040(3) -0.001(2) 0.013(2) -0.002(2)
C20 0.039(3) 0.044(3) 0.051(3) 0.005(2) 0.017(2) 0.000(2)
C21 0.032(2) 0.037(3) 0.045(3) -0.005(2) 0.011(2) -0.008(2)
C22 0.037(3) 0.049(3) 0.058(3) 0.002(3) 0.013(2) -0.003(2)
C23 0.045(3) 0.069(4) 0.045(3) -0.008(3) 0.023(3) -0.019(3)
C24 0.041(3) 0.066(4) 0.059(4) -0.024(3) 0.027(3) -0.017(3)
C25 0.033(3) 0.048(3) 0.075(4) -0.013(3) 0.022(3) 0.005(2)
C26 0.087(4) 0.060(3) 0.079(4) 0.001(3) 0.023(3) 0.025(3)
C27 0.049(3) 0.045(3) 0.057(3) -0.002(2) 0.006(2) -0.012(2)
C28 0.044(3) 0.056(3) 0.071(4) -0.010(3) 0.021(3) -0.008(3)
C29 0.033(2) 0.042(3) 0.059(4) -0.009(3) 0.013(2) 0.005(2)
C30 0.031(2) 0.043(3) 0.063(4) -0.014(3) 0.005(2) 0.000(2)
C31 0.043(3) 0.074(4) 0.067(4) -0.022(3) -0.005(3) 0.006(3)
C32 0.031(3) 0.074(4) 0.107(5) -0.038(4) 0.002(3) -0.014(3)
C33 0.046(3) 0.057(4) 0.120(6) -0.032(4) 0.033(4) -0.022(3)
C34 0.075(4) 0.104(4) 0.062(4) 0.001(3) 0.039(3) 0.029(3)
C35 0.037(3) 0.077(4) 0.090(4) 0.008(3) 0.007(3) 0.018(3)
C36 0.104(5) 0.126(5) 0.050(4) -0.016(4) -0.008(3) 0.012(4)
C37 0.043(3) 0.089(4) 0.085(4) 0.027(3) 0.027(3) 0.000(3)
C38 0.103(5) 0.133(6) 0.075(4) 0.039(4) 0.043(4) 0.028(4)
B 0.034(3) 0.036(3) 0.043(3) -0.004(3) 0.013(2) 0.003(2)
F1 0.056(2) 0.042(2) 0.061(2) -0.0099(13) -0.0026(13) 0.0021(12)
F7 0.052(2) 0.074(2) 0.077(2) 0.007(2) -0.0136(15) -0.0010(15)
F8 0.058(2) 0.079(2) 0.106(3) 0.026(2) 0.017(2) 0.031(2)
F6 0.103(2) 0.045(2) 0.114(3) -0.010(2) 0.019(2) 0.028(2)
F4 0.068(2) 0.041(2) 0.086(2) -0.021(2) 0.005(2) -0.0014(14)
F2 0.058(2) 0.078(2) 0.069(2) 0.022(2) 0.0254(14) 0.0253(15)
F12 0.068(2) 0.080(2) 0.124(3) -0.003(2) 0.045(2) 0.028(2)
F5 0.069(2) 0.119(3) 0.092(2) -0.044(2) 0.052(2) -0.012(2)
F3 0.080(2) 0.116(3) 0.057(2) 0.003(2) 0.035(2) -0.013(2)
F11 0.071(2) 0.084(2) 0.064(2) 0.028(2) 0.032(2) 0.020(2)
F9 0.082(2) 0.060(2) 0.099(3) 0.002(2) 0.038(2) -0.021(2)
F10 0.084(2) 0.088(2) 0.180(4) -0.041(2) 0.058(2) -0.049(2)
F14 0.066(2) 0.134(3) 0.165(4) -0.061(3) -0.012(2) -0.036(2)
F13 0.076(2) 0.116(3) 0.070(2) -0.021(2) -0.028(2) -0.006(2)
F15 0.0470(15) 0.062(2) 0.049(2) -0.0030(14) -0.0037(12) 0.0011(13)
Ti 0.0309(4) 0.0494(5) 0.0371(5) 0.0049(4) 0.0060(3) 0.0080(4)

loop_
_atom_site_label
_atom_site_type_symbol
_atom_site_fract_x
_atom_site_fract_y
_atom_site_fract_z
_atom_site_U_iso_or_equiv
_atom_site_thermal_displace_type
_atom_site_occupancy
_atom_site_calc_flag
_atom_site_refinement_flags
C1 C 0.39712(13) -0.0298(4) 0.6007(3) 0.0510(12) Uani 1 d .
C2 C 0.41932(12) 0.0615(4) 0.6466(3) 0.0516(13) Uani 1 d .
C3 C 0.40221(14) 0.0950(4) 0.7043(3) 0.0562(13) Uani 1 d .
C4 C 0.36997(13) 0.0246(5) 0.6930(3) 0.0577(14) Uani 1 d .
C5 C 0.36653(13) -0.0522(4) 0.6289(3) 0.0562(13) Uani 1 d .
C6 C 0.33907(14) -0.1545(5) 0.6015(3) 0.083(2) Uani 1 d .
H6A H 0.32071(14) -0.1517(5) 0.6288(3) 0.125 Uiso 1 calc R
H6B H 0.35177(14) -0.2311(5) 0.6109(3) 0.125 Uiso 1 calc R
H6C H 0.32731(14) -0.1455(5) 0.5476(3) 0.125 Uiso 1 calc R
C7 C 0.33044(10) 0.2488(4) 0.4836(2) 0.0310(10) Uani 1 d .
C8 C 0.31019(10) 0.1383(4) 0.4848(2) 0.0371(10) Uani 1 d .
C9 C 0.29571(10) 0.1444(4) 0.5479(2) 0.0439(11) Uani 1 d .
C10 C 0.30653(11) 0.2568(4) 0.5856(2) 0.0444(12) Uani 1 d .
C11 C 0.32662(10) 0.3228(4) 0.5453(2) 0.0366(11) Uani 1 d .
C12 C 0.33929(11) 0.4517(4) 0.5658(3) 0.0515(13) Uani 1 d .
H12A H 0.35256(11) 0.4802(4) 0.5313(3) 0.077 Uiso 1 calc R
H12B H 0.35520(11) 0.4540(4) 0.6174(3) 0.077 Uiso 1 calc R
H12C H 0.31818(11) 0.5028(4) 0.5618(3) 0.077 Uiso 1 calc R
C13 C 0.36206(10) 0.2438(4) 0.4477(2) 0.0371(10) Uani 1 d .
H13A H 0.35405(10) 0.1901(4) 0.4037(2) 0.045 Uiso 1 calc R
H13B H 0.38217(10) 0.2023(4) 0.4844(2) 0.045 Uiso 1 calc R
C14 C 0.31483(11) 0.4068(4) 0.3219(2) 0.0389(11) Uani 1 d .
C15 C 0.28216(12) 0.4674(4) 0.2897(3) 0.0473(12) Uani 1 d .
C16 C 0.27825(12) 0.5833(4) 0.3123(3) 0.0488(12) Uani 1 d .
C17 C 0.30703(13) 0.6374(4) 0.3656(3) 0.0496(12) Uani 1 d .
C18 C 0.33908(12) 0.5721(4) 0.3963(3) 0.0433(11) Uani 1 d .
C19 C 0.34490(11) 0.4537(4) 0.3776(2) 0.0381(11) Uani 1 d .
C20 C 0.42800(11) 0.2214(4) 0.3755(3) 0.0435(11) Uani 1 d .
C21 C 0.40185(11) 0.3130(4) 0.3552(3) 0.0382(11) Uani 1 d .
C22 C 0.39738(11) 0.3553(4) 0.2816(3) 0.0483(12) Uani 1 d .
C23 C 0.41620(13) 0.3117(5) 0.2324(3) 0.0509(13) Uani 1 d .
C24 C 0.44144(13) 0.2221(5) 0.2560(3) 0.0528(13) Uani 1 d .
C25 C 0.44733(11) 0.1752(4) 0.3273(3) 0.0506(13) Uani 1 d .
C26 C 0.40614(15) -0.0941(5) 0.5351(3) 0.075(2) Uani 1 d .
H26A H 0.42850(15) -0.0610(5) 0.5280(3) 0.113 Uiso 1 calc R
H26B H 0.38624(15) -0.0829(5) 0.4891(3) 0.113 Uiso 1 calc R
H26C H 0.40943(15) -0.1794(5) 0.5464(3) 0.113 Uiso 1 calc R
C27 C 0.30434(12) 0.0388(4) 0.4256(3) 0.0521(13) Uani 1 d .
H27A H 0.31749(12) 0.0582(4) 0.3890(3) 0.078 Uiso 1 calc R
H27B H 0.27843(12) 0.0314(4) 0.3998(3) 0.078 Uiso 1 calc R
H27C H 0.31338(12) -0.0368(4) 0.4504(3) 0.078 Uiso 1 calc R
C28 C 0.43516(12) 0.5206(5) 0.4670(3) 0.0561(13) Uani 1 d .
C29 C 0.41354(11) 0.4302(4) 0.4855(3) 0.0450(12) Uani 1 d .
C30 C 0.42532(11) 0.4015(4) 0.5625(3) 0.0471(12) Uani 1 d .
C31 C 0.45493(13) 0.4535(5) 0.6169(3) 0.066(2) Uani 1 d .
C32 C 0.47456(13) 0.5427(5) 0.5932(4) 0.074(2) Uani 1 d .
C33 C 0.46440(14) 0.5783(5) 0.5189(4) 0.072(2) Uani 1 d .
C34 C 0.29412(14) 0.3030(5) 0.6531(3) 0.076(2) Uani 1 d .
H34A H 0.28079(14) 0.2399(5) 0.6704(3) 0.114 Uiso 1 calc R
H34B H 0.27834(14) 0.3724(5) 0.6374(3) 0.114 Uiso 1 calc R
H34C H 0.31537(14) 0.3257(5) 0.6941(3) 0.114 Uiso 1 calc R
C35 C 0.45670(12) 0.1047(5) 0.6418(3) 0.070(2) Uani 1 d .
H35A H 0.46577(12) 0.1672(5) 0.6794(3) 0.106 Uiso 1 calc R
H35B H 0.45434(12) 0.1367(5) 0.5915(3) 0.106 Uiso 1 calc R
H35C H 0.47372(12) 0.0377(5) 0.6516(3) 0.106 Uiso 1 calc R
C36 C 0.4174(2) 0.1843(6) 0.7689(3) 0.099(2) Uani 1 d .
H36A H 0.4397(2) 0.2202(6) 0.7632(3) 0.149 Uiso 1 calc R
H36B H 0.4227(2) 0.1425(6) 0.8172(3) 0.149 Uiso 1 calc R
H36C H 0.3995(2) 0.2470(6) 0.7673(3) 0.149 Uiso 1 calc R
C37 C 0.26808(12) 0.0579(5) 0.5649(3) 0.070(2) Uani 1 d .
H37A H 0.26279(12) 0.0823(5) 0.6114(3) 0.106 Uiso 1 calc R
H37B H 0.27812(12) -0.0229(5) 0.5709(3) 0.106 Uiso 1 calc R
H37C H 0.24570(12) 0.0592(5) 0.5233(3) 0.106 Uiso 1 calc R
C38 C 0.3462(2) 0.0194(6) 0.7470(3) 0.100(2) Uani 1 d .
H38A H 0.3258(2) -0.0349(6) 0.7268(3) 0.150 Uiso 1 calc R
H38B H 0.3370(2) 0.0992(6) 0.7525(3) 0.150 Uiso 1 calc R
H38C H 0.3607(2) -0.0095(6) 0.7962(3) 0.150 Uiso 1 calc R
B B 0.38062(12) 0.3634(4) 0.4181(3) 0.0374(12) Uani 1 d .
F1 F 0.31682(6) 0.2924(2) 0.29476(14) 0.0567(7) Uani 1 d .
F7 F 0.25431(7) 0.4141(2) 0.2365(2) 0.0741(9) Uani 1 d .
F8 F 0.24641(7) 0.6428(3) 0.2825(2) 0.0825(9) Uani 1 d .
F6 F 0.30405(8) 0.7513(2) 0.3877(2) 0.0895(10) Uani 1 d .
F4 F 0.36594(7) 0.6339(2) 0.4488(2) 0.0686(8) Uani 1 d .
F2 F 0.43638(7) 0.1728(2) 0.4468(2) 0.0670(8) Uani 1 d .
F12 F 0.47222(8) 0.0868(3) 0.3518(2) 0.0873(10) Uani 1 d .
F5 F 0.46065(8) 0.1827(3) 0.2082(2) 0.0871(10) Uani 1 d .
F3 F 0.40987(8) 0.3598(3) 0.1617(2) 0.0814(9) Uani 1 d .
F11 F 0.37366(7) 0.4486(3) 0.2533(2) 0.0706(8) Uani 1 d .
F9 F 0.42629(8) 0.5615(2) 0.3935(2) 0.0777(9) Uani 1 d .
F10 F 0.48310(9) 0.6671(3) 0.4946(2) 0.1128(13) Uani 1 d .
F14 F 0.50314(9) 0.5962(3) 0.6448(2) 0.1308(15) Uani 1 d .
F13 F 0.46366(8) 0.4204(3) 0.6906(2) 0.0974(11) Uani 1 d .
F15 F 0.40667(6) 0.3167(2) 0.59464(14) 0.0563(7) Uani 1 d .
Ti Ti 0.36333(2) 0.15260(7) 0.58460(4) 0.0399(2) Uani 1 d .

loop_
_atom_type_symbol
_atom_type_description
_atom_type_scat_dispersion_real
_atom_type_scat_dispersion_imag
_atom_type_scat_source
C C 0.0033 0.0016 'International Tables Vol C Tables 4.2.6.8 and 6.1.1.4'
H H 0.0000 0.0000 'International Tables Vol C Tables 4.2.6.8 and 6.1.1.4'
B B 0.0013 0.0007 'International Tables Vol C Tables 4.2.6.8 and 6.1.1.4'
F F 0.0171 0.0103 'International Tables Vol C Tables 4.2.6.8 and 6.1.1.4'
Ti Ti 0.2776 0.4457 'International Tables Vol C Tables 4.2.6.8 and 6.1.1.4'

loop_
_geom_angle_atom_site_label_1
_geom_angle_atom_site_label_2
_geom_angle_atom_site_label_3
_geom_angle
C5 C1 C2 108.5(4)
C5 C1 C26 126.7(5)
C2 C1 C26 124.8(5)
C5 C1 Ti 73.9(3)
C2 C1 Ti 71.2(2)
C26 C1 Ti 122.6(3)
C1 C2 C3 107.5(4)
C1 C2 C35 126.3(5)
C3 C2 C35 125.8(5)
C1 C2 Ti 73.4(2)
C3 C2 Ti 73.0(2)
C35 C2 Ti 124.8(3)
C4 C3 C2 107.7(4)
C4 C3 C36 126.3(5)
C2 C3 C36 126.0(5)
C4 C3 Ti 74.1(3)
C2 C3 Ti 71.4(2)
C36 C3 Ti 123.1(3)
C3 C4 C5 108.8(4)
C3 C4 C38 125.1(5)
C5 C4 C38 125.6(5)
C3 C4 Ti 71.2(3)
C5 C4 Ti 72.9(3)
C38 C4 Ti 128.4(3)
C1 C5 C4 107.6(4)
C1 C5 C6 124.4(5)
C4 C5 C6 127.4(5)
C1 C5 Ti 71.4(3)
C4 C5 Ti 72.5(3)
C6 C5 Ti 128.8(3)
C11 C7 C8 107.3(3)
C11 C7 C13 128.9(4)
C8 C7 C13 117.6(3)
C11 C7 Ti 76.9(2)
C8 C7 Ti 75.8(2)
C13 C7 Ti 90.9(2)
C9 C8 C7 107.6(4)
C9 C8 C27 127.3(4)
C7 C8 C27 125.0(4)
C9 C8 Ti 78.8(2)
C7 C8 Ti 66.8(2)
C27 C8 Ti 122.2(3)
C8 C9 C10 108.2(4)
C8 C9 C37 126.1(4)
C10 C9 C37 124.9(4)
C8 C9 Ti 66.9(2)
C10 C9 Ti 72.6(2)
C37 C9 Ti 134.1(3)
C11 C10 C9 108.9(4)
C11 C10 C34 126.0(4)
C9 C10 C34 124.8(4)
C11 C10 Ti 68.3(2)
C9 C10 Ti 73.7(2)
C34 C10 Ti 129.6(3)
C10 C11 C7 107.9(4)
C10 C11 C12 122.6(4)
C7 C11 C12 129.4(4)
C10 C11 Ti 77.6(2)
C7 C11 Ti 66.2(2)
C12 C11 Ti 124.3(3)
C7 C13 B 124.8(3)
C7 C13 Ti 54.5(2)
B C13 Ti 134.9(3)
F1 C14 C15 115.3(4)
F1 C14 C19 119.3(3)
C15 C14 C19 125.3(4)
F7 C15 C16 119.8(4)
F7 C15 C14 121.2(4)
C16 C15 C14 119.1(4)
F8 C16 C15 119.8(5)
F8 C16 C17 121.0(4)
C15 C16 C17 119.3(4)
F6 C17 C16 120.3(4)
F6 C17 C18 120.5(4)
C16 C17 C18 119.2(4)
F4 C18 C19 120.4(4)
F4 C18 C17 114.6(4)
C19 C18 C17 125.0(4)
C18 C19 C14 112.1(4)
C18 C19 B 128.2(4)
C14 C19 B 119.5(4)
F2 C20 C21 119.9(4)
F2 C20 C25 116.0(4)
C21 C20 C25 124.1(5)
C22 C21 C20 112.7(4)
C22 C21 B 127.1(4)
C20 C21 B 120.2(4)
F11 C22 C23 114.9(4)
F11 C22 C21 120.4(4)
C23 C22 C21 124.7(5)
F3 C23 C24 120.4(4)
F3 C23 C22 119.9(5)
C24 C23 C22 119.6(5)
F5 C24 C23 119.2(5)
F5 C24 C25 121.4(5)
C23 C24 C25 119.4(4)
F12 C25 C24 120.3(4)
F12 C25 C20 120.1(5)
C24 C25 C20 119.6(4)
F9 C28 C33 116.4(5)
F9 C28 C29 118.5(4)
C33 C28 C29 124.9(6)
C30 C29 C28 111.6(4)
C30 C29 B 127.6(4)
C28 C29 B 120.6(4)
C29 C30 C31 126.3(5)
C29 C30 F15 121.5(4)
C31 C30 F15 112.2(5)
F13 C31 C32 120.6(5)
F13 C31 C30 121.5(5)
C32 C31 C30 117.9(6)
F14 C32 C33 120.8(6)
F14 C32 C31 119.4(7)
C33 C32 C31 119.7(5)
F10 C33 C32 120.6(5)
F10 C33 C28 119.8(6)
C32 C33 C28 119.5(5)
C29 B C13 114.3(4)
C29 B C21 104.6(3)
C13 B C21 106.9(3)
C29 B C19 114.0(3)
C13 B C19 104.7(3)
C21 B C19 112.4(3)
C30 F15 Ti 152.1(2)
C7 Ti C8 37.37(14)
C7 Ti C11 36.86(14)
C8 Ti C11 60.02(14)
C7 Ti C2 147.4(2)
C8 Ti C2 145.6(2)
C11 Ti C2 151.7(2)
C7 Ti C3 166.6(2)
C8 Ti C3 153.2(2)
C11 Ti C3 131.8(2)
C2 Ti C3 35.6(2)
C7 Ti C1 132.7(2)
C8 Ti C1 111.2(2)
C11 Ti C1 169.6(2)
C2 Ti C1 35.34(15)
C3 Ti C1 58.6(2)
C7 Ti C4 152.6(2)
C8 Ti C4 118.6(2)
C11 Ti C4 130.3(2)
C2 Ti C4 58.3(2)
C3 Ti C4 34.7(2)
C1 Ti C4 57.7(2)
C7 Ti C5 134.9(2)
C8 Ti C5 98.7(2)
C11 Ti C5 146.7(2)
C2 Ti C5 58.4(2)
C3 Ti C5 58.1(2)
C1 Ti C5 34.7(2)
C4 Ti C5 34.6(2)
C7 Ti F15 84.96(12)
C8 Ti F15 122.21(12)
C11 Ti F15 75.61(12)
C2 Ti F15 77.40(13)
C3 Ti F15 84.23(14)
C1 Ti F15 107.32(14)
C4 Ti F15 118.1(2)
C5 Ti F15 135.62(13)
C7 Ti C10 59.05(14)
C8 Ti C10 57.69(15)
C11 Ti C10 34.10(14)
C2 Ti C10 151.8(2)
C3 Ti C10 116.2(2)
C1 Ti C10 148.0(2)
C4 Ti C10 99.1(2)
C5 Ti C10 113.7(2)
F15 Ti C10 103.12(14)
C7 Ti C9 59.17(14)
C8 Ti C9 34.28(14)
C11 Ti C9 57.35(15)
C2 Ti C9 148.3(2)
C3 Ti C9 125.0(2)
C1 Ti C9 119.3(2)
C4 Ti C9 93.5(2)
C5 Ti C9 90.4(2)
F15 Ti C9 132.93(13)
C10 Ti C9 33.73(14)
C7 Ti C13 34.52(12)
C8 Ti C13 60.53(13)
C11 Ti C13 63.80(14)
C2 Ti C13 112.9(2)
C3 Ti C13 144.0(2)
C1 Ti C13 107.57(15)
C4 Ti C13 164.8(2)
C5 Ti C13 130.9(2)
F15 Ti C13 67.77(10)
C10 Ti C13 92.72(14)
C9 Ti C13 91.02(13)

loop_
_geom_bond_atom_site_label_1
_geom_bond_atom_site_label_2
_geom_bond_distance
C1 C5 1.410(6)
C1 C2 1.417(6)
C1 C26 1.506(6)
C1 Ti 2.348(4)
C2 C3 1.426(6)
C2 C35 1.513(6)
C2 Ti 2.319(4)
C3 C4 1.406(7)
C3 C36 1.513(7)
C3 Ti 2.339(4)
C4 C5 1.415(7)
C4 C38 1.506(7)
C4 Ti 2.376(5)
C5 C6 1.514(7)
C5 Ti 2.381(5)
C7 C11 1.427(5)
C7 C8 1.437(5)
C7 C13 1.514(5)
C7 Ti 2.176(4)
C8 C9 1.405(5)
C8 C27 1.505(6)
C8 Ti 2.296(4)
C9 C10 1.416(6)
C9 C37 1.506(6)
C9 Ti 2.447(4)
C10 C11 1.397(6)
C10 C34 1.518(6)
C10 Ti 2.434(4)
C11 C12 1.507(5)
C11 Ti 2.316(4)
C13 B 1.649(6)
C13 Ti 2.671(4)
C14 F1 1.360(4)
C14 C15 1.376(5)
C14 C19 1.388(5)
C15 F7 1.344(5)
C15 C16 1.360(6)
C16 F8 1.339(5)
C16 C17 1.369(6)
C17 F6 1.329(5)
C17 C18 1.380(6)
C18 F4 1.360(5)
C18 C19 1.378(5)
C19 B 1.667(6)
C20 F2 1.353(5)
C20 C21 1.384(5)
C20 C25 1.385(6)
C21 C22 1.381(6)
C21 B 1.666(6)
C22 F11 1.362(5)
C22 C23 1.375(6)
C23 F3 1.347(5)
C23 C24 1.352(6)
C24 F5 1.350(5)
C24 C25 1.353(6)
C25 F12 1.337(5)
C28 F9 1.358(6)
C28 C33 1.384(7)
C28 C29 1.386(6)
C29 C30 1.380(6)
C29 B 1.649(6)
C30 C31 1.387(6)
C30 F15 1.391(5)
C31 F13 1.335(6)
C31 C32 1.370(7)
C32 F14 1.346(5)
C32 C33 1.354(8)
C33 F10 1.350(6)
F15 Ti 2.406(3)
